data_7215053
loop_
_publ_author_name
'Lamberts, Kevin'
'Porsche, Sven'
'Hentschel, Bernd'
'Kuhlen, Torsten'
'Englert, Ulli'

_publ_section_title
;
 An unusual linker and an unexpected node: CaCl2 dumbbells linked by
 proline to form square lattice networks
;
_journal_issue 16
_journal_name_full CrystEngComm
_journal_page_first 3305
_journal_paper_doi 10.1039/c3ce42357c
_journal_volume 16
_journal_year 2014
_chemical_absolute_configuration rmad
_chemical_formula_moiety 'C10 H18 Ca Cl2 N2 O4'
_chemical_formula_sum 'C10 H18 Ca Cl2 N2 O4'
_chemical_formula_weight 341.24
_space_group_IT_number 19
_symmetry_cell_setting orthorhombic
_symmetry_space_group_name_Hall 'P 2ac 2ab'
_symmetry_space_group_name_H-M 'P 21 21 21'
_atom_sites_solution_hydrogens geom
_atom_sites_solution_primary direct
_atom_sites_solution_secondary difmap
_audit_creation_method SHELXL-97
_cell_angle_alpha 90.00
_cell_angle_beta 90.00
_cell_angle_gamma 90.00
_cell_formula_units_Z 4
_cell_length_a 7.6518(12)
_cell_length_b 9.7084(15)
_cell_length_c 19.982(3)
_cell_measurement_reflns_used 1654
_cell_measurement_temperature 100(2)
_cell_measurement_theta_max 21.47
_cell_measurement_theta_min 2.93
_cell_volume 1484.4(4)
_computing_structure_refinement 'SHELXL-97 (Sheldrick, 1997)'
_computing_structure_solution 'SHELXS-97 (Sheldrick, 1990)'
_diffrn_ambient_temperature 100(2)
_diffrn_measured_fraction_theta_full 0.999
_diffrn_measured_fraction_theta_max 0.999
_diffrn_radiation_monochromator 'multi-layer optics'
_diffrn_radiation_source microsource
_diffrn_radiation_type MoK\a
_diffrn_radiation_wavelength 0.71073
_diffrn_reflns_av_R_equivalents 0.0749
_diffrn_reflns_av_sigmaI/netI 0.0486
_diffrn_reflns_limit_h_max 9
_diffrn_reflns_limit_h_min -9
_diffrn_reflns_limit_k_max 12
_diffrn_reflns_limit_k_min -12
_diffrn_reflns_limit_l_max 24
_diffrn_reflns_limit_l_min -24
_diffrn_reflns_number 17580
_diffrn_reflns_theta_full 26.19
_diffrn_reflns_theta_max 26.19
_diffrn_reflns_theta_min 2.85
_exptl_absorpt_coefficient_mu 0.793
_exptl_absorpt_correction_T_max 0.9690
_exptl_absorpt_correction_T_min 0.8576
_exptl_absorpt_correction_type multi-scan
_exptl_absorpt_process_details SADABS
_exptl_crystal_density_diffrn 1.527
_exptl_crystal_density_method 'not measured'
_exptl_crystal_F_000 712
_exptl_crystal_size_max 0.20
_exptl_crystal_size_mid 0.09
_exptl_crystal_size_min 0.04
_refine_diff_density_max 0.266
_refine_diff_density_min -0.225
_refine_diff_density_rms 0.061
_refine_ls_abs_structure_details 'Flack H D (1983), Acta Cryst. A39, 876-881, 1247 Friedel pairs'
_refine_ls_abs_structure_Flack 0.03(5)
_refine_ls_extinction_method none
_refine_ls_goodness_of_fit_ref 1.040
_refine_ls_hydrogen_treatment mixed
_refine_ls_matrix_type full
_refine_ls_number_parameters 194
_refine_ls_number_reflns 2979
_refine_ls_number_restraints 6
_refine_ls_restrained_S_all 1.039
_refine_ls_R_factor_all 0.0434
_refine_ls_R_factor_gt 0.0358
_refine_ls_shift/su_max 0.001
_refine_ls_shift/su_mean 0.000
_refine_ls_structure_factor_coef Fsqd
_refine_ls_weighting_details 'calc w=1/[\s^2^(Fo^2^)+(0.0300P)^2^+0.5000P] where P=(Fo^2^+2Fc^2^)/3'
_refine_ls_weighting_scheme calc
_refine_ls_wR_factor_gt 0.0747
_refine_ls_wR_factor_ref 0.0783
_reflns_number_gt 2670
_reflns_number_total 2979
_reflns_threshold_expression >2sigma(I)
_cod_data_source_file c3ce42357c2.cif
_cod_data_source_block 2a
_cod_depositor_comments
;
The following automatic conversions were performed:

data name '_iucr_refine_instruction_details' was replaced with
'_iucr_refine_instructions_details' as specified in the replacement
file 'data/replacement-values/replacement_tags.lst'.

Automatic conversion script
Id: cif_correct_tags 9268 2022-04-12 08:56:07Z antanas 
;
_cod_database_code 7215053

loop_
_symmetry_equiv_pos_as_xyz
'x, y, z'
'-x+1/2, -y, z+1/2'
'-x, y+1/2, -z+1/2'
'x+1/2, -y+1/2, -z'

loop_
_atom_site_label
_atom_site_type_symbol
_atom_site_fract_x
_atom_site_fract_y
_atom_site_fract_z
_atom_site_U_iso_or_equiv
_atom_site_adp_type
_atom_site_occupancy
_atom_site_symmetry_multiplicity
_atom_site_calc_flag
_atom_site_refinement_flags
_atom_site_disorder_assembly
_atom_site_disorder_group
Ca1 Ca 1.04380(7) 0.99238(6) -0.00936(3) 0.01492(14) Uani 1 1 d . . .
Cl1 Cl 0.95922(10) 1.01654(8) -0.14199(3) 0.02063(17) Uani 1 1 d . . .
Cl2 Cl 1.08282(10) 0.87925(8) 0.11604(4) 0.02380(18) Uani 1 1 d . . .
N2 N 1.0320(3) 1.5094(3) 0.10676(12) 0.0201(5) Uani 1 1 d D . .
H2A H 0.952(4) 1.550(3) 0.0787(14) 0.024 Uiso 1 1 d D . .
H2B H 1.130(3) 1.559(3) 0.0983(16) 0.024 Uiso 1 1 d D . .
O2 O 1.2762(3) 0.6146(2) 0.00477(9) 0.0175(4) Uani 1 1 d . . .
O1 O 1.2105(3) 0.8084(2) -0.05047(10) 0.0170(5) Uani 1 1 d . . .
N1 N 0.9742(4) 0.6893(3) -0.13110(13) 0.0189(6) Uani 1 1 d D B .
H1A H 0.856(3) 0.678(3) -0.1285(16) 0.023 Uiso 1 1 d D . .
H1B H 1.005(4) 0.779(2) -0.1293(15) 0.023 Uiso 1 1 d D . .
O3 O 0.9191(3) 1.1940(2) 0.02085(10) 0.0193(5) Uani 1 1 d . . .
O4 O 0.8094(3) 1.4057(2) 0.02107(10) 0.0199(5) Uani 1 1 d . . .
C1 C 1.1923(4) 0.6822(3) -0.03770(15) 0.0162(7) Uani 1 1 d . B .
C8 C 1.0512(5) 1.2842(3) 0.15487(15) 0.0265(8) Uani 1 1 d . . .
H8A H 1.0069 1.1892 0.1488 0.032 Uiso 1 1 calc R . .
H8B H 1.1676 1.2804 0.1764 0.032 Uiso 1 1 calc R . .
C9 C 0.9244(5) 1.3704(4) 0.19585(15) 0.0304(8) Uani 1 1 d . . .
H9A H 0.8019 1.3522 0.1825 0.036 Uiso 1 1 calc R . .
H9B H 0.9376 1.3517 0.2443 0.036 Uiso 1 1 calc R . .
C6 C 0.9174(4) 1.3157(3) 0.03959(14) 0.0157(6) Uani 1 1 d . . .
C7 C 1.0595(4) 1.3607(3) 0.08830(14) 0.0185(7) Uani 1 1 d . . .
H7 H 1.1773 1.3483 0.0674 0.022 Uiso 1 1 calc R . .
C10 C 0.9771(5) 1.5164(4) 0.17911(15) 0.0306(8) Uani 1 1 d . . .
H10A H 0.8777 1.5805 0.1850 0.037 Uiso 1 1 calc R . .
H10B H 1.0752 1.5472 0.2078 0.037 Uiso 1 1 calc R . .
C5 C 1.0343(6) 0.6292(4) -0.19595(15) 0.0357(9) Uani 1 1 d . . .
H5A H 1.1503 0.6658 -0.2088 0.043 Uiso 1 1 calc R A 1
H5B H 0.9498 0.6483 -0.2323 0.043 Uiso 1 1 calc R A 1
C4A C 1.0436(15) 0.4751(7) -0.1805(3) 0.034(2) Uani 0.641(17) 1 d P B 1
H4A1 H 0.9270 0.4316 -0.1844 0.041 Uiso 0.641(17) 1 calc PR B 1
H4A2 H 1.1258 0.4277 -0.2110 0.041 Uiso 0.641(17) 1 calc PR B 1
C4B C 1.1486(19) 0.5171(14) -0.1771(5) 0.023(4) Uani 0.359(17) 1 d P B 2
H4B1 H 1.2717 0.5481 -0.1791 0.028 Uiso 0.359(17) 1 calc PR B 2
H4B2 H 1.1341 0.4398 -0.2090 0.028 Uiso 0.359(17) 1 calc PR B 2
C2 C 1.0489(4) 0.6038(3) -0.07535(14) 0.0197(7) Uani 1 1 d . . .
H2 H 0.9529 0.5812 -0.0432 0.024 Uiso 1 1 calc R B .
C3 C 1.1082(5) 0.4703(3) -0.10963(17) 0.0310(8) Uani 1 1 d . B .
H3A H 1.2372 0.4633 -0.1088 0.037 Uiso 1 1 calc R C 1
H3B H 1.0589 0.3894 -0.0861 0.037 Uiso 1 1 calc R C 1

loop_
_atom_site_aniso_label
_atom_site_aniso_U_11
_atom_site_aniso_U_22
_atom_site_aniso_U_33
_atom_site_aniso_U_23
_atom_site_aniso_U_13
_atom_site_aniso_U_12
Ca1 0.0140(3) 0.0140(3) 0.0167(3) -0.0001(2) 0.0008(2) -0.0002(3)
Cl1 0.0214(4) 0.0227(4) 0.0178(3) 0.0034(3) 0.0006(3) 0.0023(4)
Cl2 0.0207(4) 0.0299(4) 0.0209(4) 0.0044(3) -0.0008(3) 0.0013(3)
N2 0.0201(13) 0.0191(13) 0.0212(13) -0.0030(11) 0.0031(11) -0.0053(13)
O2 0.0162(11) 0.0187(11) 0.0175(11) 0.0020(9) -0.0011(9) 0.0033(9)
O1 0.0173(12) 0.0122(11) 0.0214(11) -0.0004(9) 0.0009(9) 0.0003(9)
N1 0.0209(14) 0.0172(13) 0.0187(13) 0.0005(11) -0.0044(12) 0.0002(12)
O3 0.0194(12) 0.0140(10) 0.0247(11) -0.0018(9) 0.0010(10) 0.0011(9)
O4 0.0173(11) 0.0154(11) 0.0271(12) 0.0011(9) -0.0009(10) 0.0051(9)
C1 0.0146(17) 0.0158(15) 0.0183(15) -0.0004(13) 0.0056(13) 0.0036(13)
C8 0.032(2) 0.0246(17) 0.0227(17) 0.0041(13) -0.0069(16) -0.0003(17)
C9 0.0254(19) 0.046(2) 0.0198(17) 0.0067(15) 0.0006(15) -0.0006(19)
C6 0.0119(16) 0.0167(15) 0.0185(14) 0.0032(12) 0.0045(13) -0.0036(13)
C7 0.0171(17) 0.0165(15) 0.0219(15) -0.0017(12) 0.0006(14) 0.0024(14)
C10 0.037(2) 0.038(2) 0.0165(15) -0.0046(15) 0.0015(14) 0.010(2)
C5 0.059(3) 0.0305(19) 0.0174(16) -0.0010(14) 0.0065(17) 0.009(2)
C4A 0.049(6) 0.023(3) 0.029(3) -0.010(2) 0.001(3) 0.005(4)
C4B 0.017(7) 0.029(7) 0.024(5) -0.015(4) -0.006(4) 0.010(5)
C2 0.0215(17) 0.0195(15) 0.0180(15) 0.0047(12) -0.0005(14) -0.0001(15)
C3 0.042(2) 0.0185(17) 0.0320(19) -0.0034(14) -0.0095(16) 0.0058(16)

loop_
_atom_type_symbol
_atom_type_description
_atom_type_scat_dispersion_real
_atom_type_scat_dispersion_imag
_atom_type_scat_source
C C 0.0033 0.0016 'International Tables Vol C Tables 4.2.6.8 and 6.1.1.4'
H H 0.0000 0.0000 'International Tables Vol C Tables 4.2.6.8 and 6.1.1.4'
N N 0.0061 0.0033 'International Tables Vol C Tables 4.2.6.8 and 6.1.1.4'
O O 0.0106 0.0060 'International Tables Vol C Tables 4.2.6.8 and 6.1.1.4'
Cl Cl 0.1484 0.1585 'International Tables Vol C Tables 4.2.6.8 and 6.1.1.4'
Ca Ca 0.2262 0.3064 'International Tables Vol C Tables 4.2.6.8 and 6.1.1.4'

loop_
_geom_angle_atom_site_label_1
_geom_angle_atom_site_label_2
_geom_angle_atom_site_label_3
_geom_angle
_geom_angle_site_symmetry_1
_geom_angle_site_symmetry_3
O3 Ca1 O4 91.59(8) . 4_575
O3 Ca1 O2 90.27(8) . 4_465
O4 Ca1 O2 176.26(7) 4_575 4_465
O3 Ca1 O1 169.62(8) . .
O4 Ca1 O1 78.99(8) 4_575 .
O2 Ca1 O1 98.90(7) 4_465 .
O3 Ca1 Cl1 94.85(6) . .
O4 Ca1 Cl1 94.27(6) 4_575 .
O2 Ca1 Cl1 82.34(5) 4_465 .
O1 Ca1 Cl1 81.65(5) . .
O3 Ca1 Cl2 98.52(6) . .
O4 Ca1 Cl2 99.82(6) 4_575 .
O2 Ca1 Cl2 83.10(5) 4_465 .
O1 Ca1 Cl2 87.47(6) . .
Cl1 Ca1 Cl2 160.23(3) . .
C7 N2 C10 108.5(2) . .
C1 O2 Ca1 136.21(18) . 4_565
C1 O1 Ca1 127.60(19) . .
C5 N1 C2 108.1(2) . .
C6 O3 Ca1 155.6(2) . .
C6 O4 Ca1 156.95(19) . 4_475
O2 C1 O1 126.2(3) . .
O2 C1 C2 116.1(3) . .
O1 C1 C2 117.6(3) . .
C9 C8 C7 103.2(3) . .
C10 C9 C8 103.1(3) . .
O3 C6 O4 125.4(3) . .
O3 C6 C7 117.3(3) . .
O4 C6 C7 117.3(3) . .
N2 C7 C6 109.3(2) . .
N2 C7 C8 104.3(2) . .
C6 C7 C8 112.8(3) . .
N2 C10 C9 104.1(3) . .
C4B C5 N1 104.7(4) . .
N1 C5 C4A 102.7(3) . .
C3 C4A C5 103.7(5) . .
C5 C4B C3 110.3(7) . .
N1 C2 C1 111.2(2) . .
N1 C2 C3 104.4(2) . .
C1 C2 C3 115.3(3) . .
C4B C3 C2 102.3(5) . .
C4A C3 C2 107.3(3) . .

loop_
_geom_bond_atom_site_label_1
_geom_bond_atom_site_label_2
_geom_bond_distance
_geom_bond_site_symmetry_2
Ca1 O3 2.260(2) .
Ca1 O4 2.273(2) 4_575
Ca1 O2 2.298(2) 4_465
Ca1 O1 2.343(2) .
Ca1 Cl1 2.7380(10) .
Ca1 Cl2 2.7522(10) .
N2 C7 1.505(4) .
N2 C10 1.507(4) .
O2 C1 1.250(3) .
O2 Ca1 2.298(2) 4_565
O1 C1 1.259(3) .
N1 C5 1.493(4) .
N1 C2 1.502(4) .
O3 C6 1.240(3) .
O4 C6 1.258(3) .
O4 Ca1 2.273(2) 4_475
C1 C2 1.533(4) .
C8 C9 1.521(5) .
C8 C7 1.525(4) .
C9 C10 1.512(5) .
C6 C7 1.523(4) .
C5 C4B 1.446(10) .
C5 C4A 1.530(7) .
C4A C3 1.500(7) .
C4B C3 1.456(11) .
C2 C3 1.535(4) .
